data_7113376
loop_
_publ_author_name
'Armentano, Donatella'
'De Munno, Giovanni'
'Mastropietro, Teresa F.'
'Julve, Miguel'
'Lloret, Francesc'

_publ_section_title
;
 A novel supramolecular assembly in an iron(III) compound exhibiting
 magnetic ordering at 70 K
;
_journal_coden_ASTM CHCOFS
_journal_issue 10
_journal_name_full
;
 Chemical Communications (Cambridge, United Kingdom)
;
_journal_page_first 1160
_journal_page_last 1161
_journal_paper_doi 10.1039/b402055c
_journal_year 2004
_chemical_formula_sum 'C12 H32 Cl4 Fe5 N O33'
_chemical_formula_weight 1139.44
_space_group_IT_number 43
_symmetry_cell_setting orthorhombic
_symmetry_space_group_name_Hall 'F 2 -2d'
_symmetry_space_group_name_H-M 'F d d 2'
_atom_sites_solution_hydrogens geom
_atom_sites_solution_primary direct
_atom_sites_solution_secondary difmap
_audit_creation_method SHELXL-97
_cell_angle_alpha 90.00
_cell_angle_beta 90.00
_cell_angle_gamma 90.00
_cell_formula_units_Z 16
_cell_length_a 27.328(6)
_cell_length_b 32.125(6)
_cell_length_c 18.424(4)
_cell_measurement_reflns_used 25
_cell_measurement_temperature 293(2)
_cell_measurement_theta_max 30
_cell_measurement_theta_min 15
_cell_volume 16175(6)
_computing_structure_refinement 'SHELXL-97 (Sheldrick, 1997)'
_computing_structure_solution 'SHELXS-97 (Sheldrick, 1990)'
_diffrn_ambient_temperature 293(2)
_diffrn_measured_fraction_theta_full 1.000
_diffrn_measured_fraction_theta_max 1.000
_diffrn_measurement_device_type 'R3m/V automatic four-circle diffractometer'
_diffrn_measurement_method omega/2-theta-scans
_diffrn_radiation_monochromator graphite
_diffrn_radiation_source 'fine-focus sealed tube'
_diffrn_radiation_type MoK\a
_diffrn_radiation_wavelength 0.71073
_diffrn_reflns_av_sigmaI/netI 0.0366
_diffrn_reflns_limit_h_max 32
_diffrn_reflns_limit_h_min 0
_diffrn_reflns_limit_k_max 38
_diffrn_reflns_limit_k_min 0
_diffrn_reflns_limit_l_max 21
_diffrn_reflns_limit_l_min 0
_diffrn_reflns_number 3787
_diffrn_reflns_theta_full 25.05
_diffrn_reflns_theta_max 25.05
_diffrn_reflns_theta_min 1.96
_diffrn_standards_decay_% 1.1
_exptl_absorpt_coefficient_mu 2.118
_exptl_absorpt_correction_T_max 0.6647
_exptl_absorpt_correction_T_min 0.2821
_exptl_absorpt_correction_type empirical
_exptl_absorpt_process_details psi-scan
_exptl_crystal_colour yellow
_exptl_crystal_density_diffrn 1.872
_exptl_crystal_density_method 'not measured'
_exptl_crystal_description rhombuses
_exptl_crystal_F_000 9168
_exptl_crystal_size_max 0.80
_exptl_crystal_size_mid 0.38
_exptl_crystal_size_min 0.21
_refine_diff_density_max 2.015
_refine_diff_density_min -2.410
_refine_diff_density_rms 0.202
_refine_ls_abs_structure_details 'Flack H D (1983), Acta Cryst. A39, 876-881'
_refine_ls_abs_structure_Flack 0.50(10)
_refine_ls_extinction_method none
_refine_ls_goodness_of_fit_ref 1.083
_refine_ls_hydrogen_treatment mixed
_refine_ls_matrix_type full
_refine_ls_number_parameters 497
_refine_ls_number_reflns 3704
_refine_ls_number_restraints 1
_refine_ls_restrained_S_all 1.083
_refine_ls_R_factor_all 0.0730
_refine_ls_R_factor_gt 0.0663
_refine_ls_shift/su_max 0.000
_refine_ls_shift/su_mean 0.000
_refine_ls_structure_factor_coef Fsqd
_refine_ls_weighting_details 'calc w=1/[\s^2^(Fo^2^)+(0.1658P)^2^+62.4210P] where P=(Fo^2^+2Fc^2^)/3'
_refine_ls_weighting_scheme calc
_refine_ls_wR_factor_gt 0.2052
_refine_ls_wR_factor_ref 0.2120
_reflns_number_gt 3258
_reflns_number_total 3704
_reflns_threshold_expression >2sigma(I)
_cod_data_source_file b402055c.txt
_cod_data_source_block 2
_cod_depositor_comments
;
The following automatic conversions were performed:

'_symmetry_cell_setting' tag value 'orthorombic' was replaced with
'orthorhombic' value as specified in the replacement file
'/home/robertas/cod-tools/perl-scripts/inputs/replacement_values.lst'.

Automatic conversion script
Id: cif_fix_values 3143 2015-03-26 13:38:13Z robertas 
;
_cod_original_sg_symbol_H-M Fdd2
_cod_database_code 7113376

loop_
_symmetry_equiv_pos_as_xyz
'x, y, z'
'-x, -y, z'
'x+1/4, -y+1/4, z+1/4'
'-x+1/4, y+1/4, z+1/4'
'x, y+1/2, z+1/2'
'-x, -y+1/2, z+1/2'
'x+1/4, -y+3/4, z+3/4'
'-x+1/4, y+3/4, z+3/4'
'x+1/2, y, z+1/2'
'-x+1/2, -y, z+1/2'
'x+3/4, -y+1/4, z+3/4'
'-x+3/4, y+1/4, z+3/4'
'x+1/2, y+1/2, z'
'-x+1/2, -y+1/2, z'
'x+3/4, -y+3/4, z+1/4'
'-x+3/4, y+3/4, z+1/4'

loop_
_atom_site_label
_atom_site_type_symbol
_atom_site_fract_x
_atom_site_fract_y
_atom_site_fract_z
_atom_site_U_iso_or_equiv
_atom_site_adp_type
_atom_site_occupancy
_atom_site_symmetry_multiplicity
_atom_site_calc_flag
_atom_site_refinement_flags
Fe1 Fe 0.5000 0.0000 0.22526(14) 0.0229(6) Uani 1 2 d S
Fe2 Fe 0.5000 0.0000 -0.18891(17) 0.0371(8) Uani 1 2 d S
O1 O 0.4707(3) 0.0369(3) 0.1430(5) 0.029(2) Uani 1 1 d .
O2 O 0.4366(3) -0.0308(3) 0.2055(5) 0.0251(19) Uani 1 1 d .
O3 O 0.4071(3) 0.0396(3) 0.0678(6) 0.030(2) Uani 1 1 d .
O4 O 0.3717(3) -0.0312(3) 0.1288(5) 0.028(2) Uani 1 1 d .
Cl1 Cl 0.52569(16) -0.04681(13) 0.3107(2) 0.0483(10) Uani 1 1 d .
Cl2 Cl 0.47579(19) -0.0460(2) -0.2768(3) 0.0777(18) Uani 1 1 d .
C1 C 0.4106(4) -0.0164(4) 0.1535(7) 0.021(3) Uani 1 1 d .
C2 C 0.4306(5) 0.0242(4) 0.1175(8) 0.029(3) Uani 1 1 d .
O5 O 0.4694(4) -0.0354(3) -0.1090(6) 0.040(3) Uani 1 1 d .
O6 O 0.4369(3) 0.0311(3) -0.1701(6) 0.037(2) Uani 1 1 d .
O7 O 0.4081(4) -0.0361(3) -0.0305(6) 0.034(2) Uani 1 1 d .
O8 O 0.3757(4) 0.0359(3) -0.0913(5) 0.035(2) Uani 1 1 d .
C3 C 0.4313(4) -0.0218(4) -0.0823(8) 0.024(3) Uani 1 1 d .
C4 C 0.4121(5) 0.0187(4) -0.1164(8) 0.027(3) Uani 1 1 d .
Fe3 Fe 0.30724(6) -0.08050(5) -0.29593(9) 0.0199(4) Uani 1 1 d .
Fe4 Fe 0.20435(6) -0.08500(5) -0.17724(9) 0.0189(4) Uani 1 1 d .
Fe5 Fe 0.33880(8) 0.00110(8) 0.01721(17) 0.0428(5) Uani 1 1 d .
Cl3 Cl 0.34961(12) -0.05348(11) -0.20147(19) 0.0347(8) Uani 1 1 d .
Cl4 Cl 0.15800(12) -0.06084(11) -0.2713(2) 0.0345(8) Uani 1 1 d .
O9 O 0.2783(3) -0.0244(3) -0.3199(5) 0.0245(19) Uani 1 1 d .
O10 O 0.2659(3) -0.0943(3) -0.3892(5) 0.029(2) Uani 1 1 d .
O11 O 0.2280(3) 0.0089(3) -0.3967(6) 0.031(2) Uani 1 1 d .
O12 O 0.2072(3) -0.0660(3) -0.4568(6) 0.031(2) Uani 1 1 d .
C5 C 0.2484(4) -0.0229(4) -0.3723(7) 0.024(3) Uani 1 1 d .
C6 C 0.2384(4) -0.0647(4) -0.4106(7) 0.021(3) Uani 1 1 d .
O13 O 0.1485(3) -0.0763(3) -0.1023(5) 0.027(2) Uani 1 1 d .
O14 O 0.1752(3) -0.1441(2) -0.1735(5) 0.0232(18) Uani 1 1 d .
O15 O 0.0874(3) -0.1111(3) -0.0511(5) 0.028(2) Uani 1 1 d .
O16 O 0.1149(3) -0.1789(3) -0.1203(5) 0.0250(19) Uani 1 1 d .
C7 C 0.1243(4) -0.1079(4) -0.0912(7) 0.022(3) Uani 1 1 d .
C8 C 0.1389(4) -0.1472(4) -0.1313(7) 0.020(2) Uani 1 1 d .
O17 O 0.2280(3) -0.0273(3) -0.1548(5) 0.0250(19) Uani 1 1 d .
O18 O 0.2473(3) -0.0972(3) -0.0879(5) 0.025(2) Uani 1 1 d .
O19 O 0.2752(4) 0.0073(3) -0.0754(6) 0.031(2) Uani 1 1 d .
O20 O 0.3014(3) -0.0656(3) -0.0152(5) 0.026(2) Uani 1 1 d .
C9 C 0.2567(4) -0.0251(4) -0.0994(7) 0.023(3) Uani 1 1 d .
C10 C 0.2702(4) -0.0658(3) -0.0649(7) 0.020(2) Uani 1 1 d .
O21 O 0.2558(3) -0.1058(3) -0.2388(6) 0.0252(17) Uani 1 1 d .
Fe6 Fe 0.50473(11) -0.15742(7) 0.01657(19) 0.0501(6) Uani 1 1 d .
O1W O 0.5653(4) -0.1178(3) 0.0228(8) 0.051(3) Uani 1 1 d .
O2W O 0.4454(4) -0.2024(3) 0.0194(6) 0.042(3) Uani 1 1 d .
O3W O 0.5008(5) -0.1640(4) 0.1284(7) 0.054(3) Uani 1 1 d .
O4W O 0.4531(6) -0.1102(4) 0.0220(10) 0.079(5) Uani 1 1 d .
O5W O 0.5556(4) -0.2092(3) 0.0087(7) 0.041(3) Uani 1 1 d .
O6W O 0.5032(6) -0.1619(4) -0.0956(7) 0.064(4) Uani 1 1 d .
N1 N 0.6539(8) -0.1683(6) 0.1679(10) 0.076(5) Uani 1 1 d .
C11 C 0.6212(15) -0.2314(7) 0.2130(19) 0.133(15) Uani 1 1 d .
C12 C 0.6374(11) -0.2085(10) 0.1545(12) 0.092(9) Uani 1 1 d .
O7W O 0.6615(4) -0.1429(3) 0.0230(8) 0.052(3) Uani 1 1 d .
O8W O 0.2469(5) -0.1875(4) -0.2758(9) 0.074(4) Uani 1 1 d .
O9W O 0.3730(6) -0.1250(4) 0.1080(9) 0.078(5) Uani 1 1 d .
O10W O 0.3395(9) -0.1533(5) -0.0304(12) 0.109(7) Uani 1 1 d .
O11W O 0.4438(8) -0.1271(7) -0.1902(13) 0.118(8) Uani 1 1 d .
O12W O 0.5629(5) -0.1272(3) 0.2314(8) 0.055(3) Uani 1 1 d .

loop_
_atom_site_aniso_label
_atom_site_aniso_U_11
_atom_site_aniso_U_22
_atom_site_aniso_U_33
_atom_site_aniso_U_23
_atom_site_aniso_U_13
_atom_site_aniso_U_12
Fe1 0.0199(12) 0.0286(13) 0.0203(14) 0.000 0.000 -0.0005(9)
Fe2 0.0193(13) 0.061(2) 0.0312(18) 0.000 0.000 0.0020(12)
O1 0.025(5) 0.027(4) 0.036(6) 0.007(4) -0.014(4) -0.010(4)
O2 0.027(4) 0.033(5) 0.016(4) 0.010(4) -0.002(4) -0.002(4)
O3 0.032(5) 0.025(4) 0.034(5) 0.007(4) -0.016(4) -0.006(4)
O4 0.023(4) 0.029(5) 0.032(5) 0.002(4) 0.000(4) -0.005(4)
Cl1 0.055(2) 0.051(2) 0.039(2) 0.0143(17) -0.0023(18) 0.0173(18)
Cl2 0.050(3) 0.115(5) 0.068(4) -0.036(3) -0.010(2) -0.001(3)
C1 0.019(6) 0.021(6) 0.024(7) -0.003(5) 0.006(5) -0.004(5)
C2 0.027(7) 0.033(7) 0.027(8) -0.003(6) 0.004(6) -0.003(6)
O5 0.033(5) 0.047(6) 0.041(6) 0.008(5) 0.008(5) 0.008(5)
O6 0.024(5) 0.045(6) 0.041(6) 0.016(5) 0.006(4) 0.002(4)
O7 0.042(5) 0.025(5) 0.036(6) 0.006(4) 0.008(5) 0.003(4)
O8 0.033(5) 0.045(6) 0.028(5) 0.000(4) 0.002(4) 0.015(4)
C3 0.023(6) 0.017(6) 0.032(7) -0.006(5) -0.006(6) -0.001(5)
C4 0.022(6) 0.030(7) 0.028(7) 0.008(6) -0.005(5) -0.005(5)
Fe3 0.0165(7) 0.0235(8) 0.0198(9) 0.0004(7) 0.0042(7) 0.0042(6)
Fe4 0.0163(7) 0.0213(8) 0.0192(9) -0.0014(7) 0.0041(7) -0.0033(6)
Fe5 0.0434(12) 0.0444(11) 0.0407(11) 0.0022(9) -0.0002(12) -0.0005(10)
Cl3 0.0265(15) 0.0453(19) 0.0323(18) -0.0077(15) -0.0047(13) -0.0026(13)
Cl4 0.0279(15) 0.0417(18) 0.0339(19) 0.0058(15) -0.0066(14) -0.0010(13)
O9 0.023(4) 0.025(4) 0.025(5) -0.006(4) -0.001(4) 0.004(3)
O10 0.029(5) 0.025(5) 0.032(5) -0.003(4) -0.003(4) 0.006(4)
O11 0.033(5) 0.020(4) 0.040(6) -0.001(4) -0.010(4) 0.004(4)
O12 0.033(5) 0.030(5) 0.029(6) -0.001(4) -0.007(4) -0.001(4)
C5 0.028(6) 0.021(6) 0.022(7) -0.003(5) -0.002(5) -0.001(5)
C6 0.020(6) 0.020(6) 0.023(7) -0.003(5) 0.000(5) 0.002(5)
O13 0.021(4) 0.023(4) 0.037(5) -0.011(4) 0.014(4) -0.008(3)
O14 0.017(4) 0.024(4) 0.029(5) -0.008(4) 0.008(4) -0.006(3)
O15 0.019(4) 0.034(5) 0.029(5) -0.006(4) 0.011(4) -0.002(4)
O16 0.022(4) 0.027(4) 0.026(5) -0.004(4) 0.009(4) -0.003(4)
C7 0.022(6) 0.028(6) 0.016(6) -0.006(5) 0.002(5) 0.001(5)
C8 0.010(5) 0.029(6) 0.021(6) -0.001(5) -0.006(4) -0.004(5)
O17 0.024(4) 0.024(4) 0.027(5) 0.001(4) -0.008(4) -0.003(3)
O18 0.029(5) 0.023(5) 0.023(5) 0.004(4) -0.003(4) -0.005(3)
O19 0.037(5) 0.024(4) 0.032(6) -0.006(4) -0.009(4) -0.001(4)
O20 0.035(5) 0.022(4) 0.023(5) 0.000(4) -0.012(4) 0.003(4)
C9 0.021(6) 0.029(7) 0.020(7) -0.002(5) 0.002(5) -0.003(5)
C10 0.021(6) 0.018(6) 0.019(6) 0.001(5) 0.008(5) 0.002(5)
O21 0.019(4) 0.033(4) 0.024(4) -0.004(4) 0.008(3) -0.006(4)
Fe6 0.0612(15) 0.0439(12) 0.0451(12) 0.0001(14) 0.0002(11) -0.0047(12)
O1W 0.054(7) 0.034(6) 0.064(8) -0.003(5) 0.003(6) -0.015(5)
O2W 0.061(7) 0.028(5) 0.036(6) -0.002(4) -0.007(5) -0.008(4)
O3W 0.092(10) 0.035(6) 0.033(7) 0.002(5) 0.000(6) -0.007(6)
O4W 0.113(12) 0.048(7) 0.078(11) 0.024(7) 0.000(10) 0.030(8)
O5W 0.050(6) 0.026(5) 0.047(7) -0.013(5) 0.009(5) 0.003(4)
O6W 0.120(13) 0.047(7) 0.026(7) -0.004(5) -0.011(7) 0.014(7)
N1 0.094(14) 0.075(12) 0.060(11) -0.016(9) -0.009(10) 0.001(10)
C11 0.23(4) 0.054(13) 0.11(2) -0.035(15) -0.09(3) -0.023(19)
C12 0.12(2) 0.12(2) 0.035(11) -0.017(13) -0.033(13) 0.019(17)
O7W 0.045(6) 0.042(6) 0.069(8) -0.019(6) -0.001(6) -0.003(5)
O8W 0.077(9) 0.062(8) 0.083(10) -0.021(8) 0.041(8) -0.025(7)
O9W 0.110(13) 0.048(7) 0.077(10) -0.014(7) -0.003(10) 0.016(8)
O10W 0.167(19) 0.071(11) 0.088(14) -0.007(10) -0.025(13) 0.000(11)
O11W 0.103(14) 0.150(18) 0.100(17) 0.005(15) -0.021(13) 0.057(13)
O12W 0.078(8) 0.034(5) 0.053(8) -0.004(5) 0.007(7) -0.012(6)

loop_
_atom_type_symbol
_atom_type_description
_atom_type_scat_dispersion_real
_atom_type_scat_dispersion_imag
_atom_type_scat_source
C C 0.0033 0.0016 'International Tables Vol C Tables 4.2.6.8 and 6.1.1.4'
H H 0.0000 0.0000 'International Tables Vol C Tables 4.2.6.8 and 6.1.1.4'
N N 0.0061 0.0033 'International Tables Vol C Tables 4.2.6.8 and 6.1.1.4'
O O 0.0106 0.0060 'International Tables Vol C Tables 4.2.6.8 and 6.1.1.4'
Cl Cl 0.1484 0.1585 'International Tables Vol C Tables 4.2.6.8 and 6.1.1.4'
Fe Fe 0.3463 0.8444 'International Tables Vol C Tables 4.2.6.8 and 6.1.1.4'

loop_
_geom_angle_atom_site_label_1
_geom_angle_atom_site_label_2
_geom_angle_atom_site_label_3
_geom_angle
_geom_angle_site_symmetry_1
_geom_angle_site_symmetry_3
O2 Fe1 O2 159.3(5) . 2_655
O2 Fe1 O1 85.4(4) . 2_655
O2 Fe1 O1 79.5(3) 2_655 2_655
O2 Fe1 O1 79.5(3) . .
O2 Fe1 O1 85.4(4) 2_655 .
O1 Fe1 O1 86.7(6) 2_655 .
O2 Fe1 Cl1 93.8(3) . .
O2 Fe1 Cl1 100.5(3) 2_655 .
O1 Fe1 Cl1 90.5(3) 2_655 .
O1 Fe1 Cl1 172.9(3) . .
O2 Fe1 Cl1 100.5(3) . 2_655
O2 Fe1 Cl1 93.8(3) 2_655 2_655
O1 Fe1 Cl1 172.9(3) 2_655 2_655
O1 Fe1 Cl1 90.5(3) . 2_655
Cl1 Fe1 Cl1 93.0(2) . 2_655
O6 Fe2 O6 160.3(7) . 2_655
O6 Fe2 O5 78.6(4) . .
O6 Fe2 O5 87.1(4) 2_655 .
O6 Fe2 O5 87.1(4) . 2_655
O6 Fe2 O5 78.6(4) 2_655 2_655
O5 Fe2 O5 87.6(7) . 2_655
O6 Fe2 Cl2 101.2(4) . .
O6 Fe2 Cl2 92.8(3) 2_655 .
O5 Fe2 Cl2 91.8(4) . .
O5 Fe2 Cl2 171.4(3) 2_655 .
O6 Fe2 Cl2 92.8(3) . 2_655
O6 Fe2 Cl2 101.2(4) 2_655 2_655
O5 Fe2 Cl2 171.4(3) . 2_655
O5 Fe2 Cl2 91.8(4) 2_655 2_655
Cl2 Fe2 Cl2 90.0(4) . 2_655
C2 O1 Fe1 114.9(8) . .
C1 O2 Fe1 115.7(7) . .
O4 C1 O2 127.4(12) . .
O4 C1 C2 117.4(12) . .
O2 C1 C2 115.2(10) . .
O3 C2 O1 127.2(13) . .
O3 C2 C1 118.1(11) . .
O1 C2 C1 114.6(12) . .
C3 O5 Fe2 115.8(9) . .
C4 O6 Fe2 115.8(9) . .
O5 C3 O7 127.6(13) . .
O5 C3 C4 115.3(12) . .
O7 C3 C4 117.1(11) . .
O8 C4 O6 126.0(13) . .
O8 C4 C3 120.1(12) . .
O6 C4 C3 113.9(12) . .
O21 Fe3 O9 102.1(4) . .
O21 Fe3 O15 86.1(3) . 7_544
O9 Fe3 O15 164.7(4) . 7_544
O21 Fe3 O10 88.0(4) . .
O9 Fe3 O10 78.3(3) . .
O15 Fe3 O10 89.2(4) 7_544 .
O21 Fe3 O16 162.9(4) . 7_544
O9 Fe3 O16 91.3(4) . 7_544
O15 Fe3 O16 78.5(3) 7_544 7_544
O10 Fe3 O16 84.3(4) . 7_544
O21 Fe3 Cl3 96.5(3) . .
O9 Fe3 Cl3 91.5(3) . .
O15 Fe3 Cl3 100.4(3) 7_544 .
O10 Fe3 Cl3 169.6(3) . .
O16 Fe3 Cl3 93.6(3) 7_544 .
O21 Fe4 O17 101.9(4) . .
O21 Fe4 O18 89.3(4) . .
O17 Fe4 O18 80.1(4) . .
O21 Fe4 O14 89.0(3) . .
O17 Fe4 O14 165.7(4) . .
O18 Fe4 O14 91.0(4) . .
O21 Fe4 O13 167.0(4) . .
O17 Fe4 O13 88.6(3) . .
O18 Fe4 O13 85.0(4) . .
O14 Fe4 O13 79.5(3) . .
O21 Fe4 Cl4 94.4(3) . .
O17 Fe4 Cl4 91.2(3) . .
O18 Fe4 Cl4 171.1(3) . .
O14 Fe4 Cl4 97.1(3) . .
O13 Fe4 Cl4 92.9(3) . .
C5 O9 Fe3 117.1(8) . .
C6 O10 Fe3 114.4(8) . .
O11 C5 O9 126.4(12) . .
O11 C5 C6 118.1(11) . .
O9 C5 C6 115.5(11) . .
O12 C6 O10 127.6(12) . .
O12 C6 C5 118.5(11) . .
O10 C6 C5 113.9(11) . .
C7 O13 Fe4 113.3(8) . .
C8 O14 Fe4 113.4(7) . .
C7 O15 Fe3 115.1(8) . 15_445
C8 O16 Fe3 112.8(8) . 15_445
O13 C7 O15 126.7(12) . .
O13 C7 C8 117.7(10) . .
O15 C7 C8 115.5(10) . .
O16 C8 O14 125.9(12) . .
O16 C8 C7 118.0(10) . .
O14 C8 C7 116.1(10) . .
C9 O17 Fe4 114.1(8) . .
C10 O18 Fe4 113.5(8) . .
O19 C9 O17 125.2(12) . .
O19 C9 C10 118.7(12) . .
O17 C9 C10 116.0(11) . .
O20 C10 O18 126.1(11) . .
O20 C10 C9 118.2(10) . .
O18 C10 C9 115.6(11) . .
Fe4 O21 Fe3 134.8(5) . .
O3 Fe5 O4 67.3(3) . .
O3 Fe5 O7 77.7(3) . .
O3 Fe5 O8 76.6(3) . .
O3 Fe5 O19 140.7(3) . .
O3 Fe5 O20 149.4(3) . .
O3 Fe5 O11 113.2(3) . 10_555
O3 Fe5 O12 83.6(3) . .
O4 Fe5 O7 79.0(3) . .
O4 Fe5 O8 134.8(3) . .
O4 Fe5 O19 150.9(3) . .
O4 Fe5 O20 89.3(3) . .
O4 Fe5 O11 71.1(3) . 10_555
O4 Fe5 O12 112.1(3) . 10_555
O7 Fe5 O8 67.2(3) . .
O7 Fe5 O19 110.2(3) . .
O7 Fe5 O20 78.8(3) . .
O7 Fe5 O11 139.6(3) . 10_555
O7 Fe5 O12 152.5(3) . 10_555
O8 Fe5 O19 72.1(3) . .
O8 Fe5 O20 111.4(3) . .
O8 Fe5 O11 151.6(3) . 10_555
O8 Fe5 O12 89.1(3) . 10_555
O19 Fe5 O20 66.7(3) . .
O19 Fe5 O11 86.1(4) . 10_555
O19 Fe5 O12 72.9(3) . 10_555
O20 Fe5 O11 74.3(3) . 10_555
O20 Fe5 O12 124.8(3) . 10_555
O11 Fe5 O12 66.8(3) . 10_555
C2 O3 Fe5 119.1(8) . .
C1 O4 Fe5 116.9(8) . .
C3 O7 Fe5 120.2(9) . .
C4 O8 Fe5 115.3(9) . .
Fe5 O19 C9 118.1(8) . .
Fe5 O20 C10 117.9(7) . .
C5 O11 Fe5 117.3(8) . .
C6 O12 Fe5 117.8(8) . .
O6W Fe6 O3W 169.4(5) . .
O6W Fe6 O4W 94.9(6) . .
O3W Fe6 O4W 89.5(6) . .
O6W Fe6 O1W 96.4(6) . .
O3W Fe6 O1W 92.8(6) . .
O4W Fe6 O1W 95.2(6) . .
O6W Fe6 O5W 83.9(5) . .
O3W Fe6 O5W 91.2(5) . .
O4W Fe6 O5W 176.8(6) . .
O1W Fe6 O5W 87.9(5) . .
O6W Fe6 O2W 87.9(6) . .
O3W Fe6 O2W 82.5(5) . .
O4W Fe6 O2W 88.8(6) . .
O1W Fe6 O2W 173.9(5) . .
O5W Fe6 O2W 88.2(4) . .
C11 C12 N1 117(2) . .

loop_
_geom_bond_atom_site_label_1
_geom_bond_atom_site_label_2
_geom_bond_distance
_geom_bond_site_symmetry_2
Fe1 O2 2.028(9) .
Fe1 O2 2.028(9) 2_655
Fe1 O1 2.085(9) 2_655
Fe1 O1 2.085(9) .
Fe1 Cl1 2.288(4) .
Fe1 Cl1 2.288(4) 2_655
Fe2 O6 2.024(9) .
Fe2 O6 2.024(9) 2_655
Fe2 O5 2.041(11) .
Fe2 O5 2.041(11) 2_655
Fe2 Cl2 2.291(6) .
Fe2 Cl2 2.291(6) 2_655
O1 C2 1.259(16) .
O2 C1 1.278(16) .
O3 C2 1.222(17) .
O4 C1 1.250(15) .
C1 C2 1.562(18) .
O5 C3 1.232(17) .
O6 C4 1.262(17) .
O7 C3 1.235(17) .
O8 C4 1.228(17) .
C3 C4 1.537(18) .
Fe3 O21 1.935(9) .
Fe3 O9 2.016(9) .
Fe3 O15 2.052(9) 7_544
Fe3 O10 2.104(10) .
Fe3 O16 2.109(8) 7_544
Fe3 Cl3 2.263(4) .
Fe4 O21 1.927(9) .
Fe4 O17 2.006(8) .
Fe4 O18 2.059(9) .
Fe4 O14 2.061(8) .
Fe4 O13 2.076(9) .
Fe4 Cl4 2.282(4) .
O3 FE5 2.425(9) .
O4 FE5 2.472(10) .
O7 FE5 2.404(10) .
O8 FE5 2.502(11) .
Fe5 O19 2.444(11) .
Fe5 O20 2.448(9) .
O11 Fe5 2.440(11) 10_555
O12 Fe5 2.480(9) 10_555
O9 C5 1.265(16) .
O10 C6 1.273(15) .
O11 C5 1.249(16) .
O12 C6 1.207(15) .
C5 C6 1.540(17) .
O13 C7 1.229(15) .
O14 C8 1.264(15) .
O15 C7 1.255(16) .
O15 Fe3 2.052(9) 15_445
O16 C8 1.229(15) .
O16 Fe3 2.109(8) 15_445
C7 C8 1.516(16) .
O17 C9 1.288(16) .
O18 C10 1.260(15) .
O19 C9 1.240(16) .
O20 C10 1.252(16) .
C9 C10 1.501(18) .
Fe6 O6W 2.073(13) .
Fe6 O3W 2.074(13) .
Fe6 O4W 2.074(14) .
Fe6 O1W 2.092(11) .
Fe6 O5W 2.172(10) .
Fe6 O2W 2.172(10) .
N1 C12 1.39(3) .
C11 C12 1.38(5) .
